data_7214060
loop_
_publ_author_name
'Ding, Jian-Gang'
'Zhu, Xia'
'Cui, Yan-Feng'
'Liang, Na'
'Sun, Peng-Peng'
'Chen, Qian'
'Li, Bao-Long'
'Li, Hai-Yan'

_publ_section_title
;
 Structurally versatile cadmium coordination polymers based on
 bis(1,2,4-triazol)ethane and rigid aromatic multicarboxylates: syntheses,
 structures and properties
;
_journal_issue 9
_journal_name_full CrystEngComm
_journal_page_first 1632
_journal_paper_doi 10.1039/c3ce42189a
_journal_volume 16
_journal_year 2014
_chemical_formula_sum 'C11 H14 Cd N3 O7'
_chemical_formula_weight 412.65
_chemical_name_systematic
; 
 ? 
;
_space_group_IT_number 2
_symmetry_cell_setting triclinic
_symmetry_space_group_name_Hall '-P 1'
_symmetry_space_group_name_H-M 'P -1'
_atom_sites_solution_hydrogens geom
_atom_sites_solution_primary direct
_atom_sites_solution_secondary difmap
_audit_creation_method SHELXL-97
_cell_angle_alpha 88.150(17)
_cell_angle_beta 77.431(15)
_cell_angle_gamma 64.293(10)
_cell_formula_units_Z 2
_cell_length_a 9.5996(10)
_cell_length_b 9.7638(14)
_cell_length_c 9.8660(17)
_cell_measurement_reflns_used 3132
_cell_measurement_temperature 293(2)
_cell_measurement_theta_max 25.3491
_cell_measurement_theta_min 3.0312
_cell_volume 811.2(2)
_computing_cell_refinement 'CrystalClear (Rigaku Corp., 2000)'
_computing_data_collection 'CrystalClear (Rigaku Corp., 2000)'
_computing_data_reduction 'CrystalClear (Rigaku Corp., 2000)'
_computing_molecular_graphics 'Bruker SHELXTL'
_computing_publication_material 'Bruker SHELXTL'
_computing_structure_refinement 'SHELXL-97 (Sheldrick, 1997)'
_computing_structure_solution 'SHELXS-97 (Sheldrick, 1990)'
_diffrn_ambient_temperature 293(2)
_diffrn_detector_area_resol_mean 7.31
_diffrn_measured_fraction_theta_full 0.992
_diffrn_measured_fraction_theta_max 0.992
_diffrn_measurement_device_type 'Rigaku Mercury CCD'
_diffrn_measurement_method \w
_diffrn_radiation_monochromator graphite
_diffrn_radiation_source 'fine-focus sealed tube'
_diffrn_radiation_type MoK\a
_diffrn_radiation_wavelength 0.71070
_diffrn_reflns_av_R_equivalents 0.0243
_diffrn_reflns_av_sigmaI/netI 0.0286
_diffrn_reflns_limit_h_max 11
_diffrn_reflns_limit_h_min -11
_diffrn_reflns_limit_k_max 10
_diffrn_reflns_limit_k_min -11
_diffrn_reflns_limit_l_max 11
_diffrn_reflns_limit_l_min -11
_diffrn_reflns_number 7857
_diffrn_reflns_theta_full 25.34
_diffrn_reflns_theta_max 25.34
_diffrn_reflns_theta_min 3.03
_diffrn_standards_decay_% 0
_diffrn_standards_interval_count 0
_diffrn_standards_interval_time 0
_diffrn_standards_number 0
_exptl_absorpt_coefficient_mu 1.381
_exptl_absorpt_correction_T_max 0.7891
_exptl_absorpt_correction_T_min 0.4448
_exptl_absorpt_correction_type multi-scan
_exptl_absorpt_process_details 'Jacobson, R. (1998) Private communication'
_exptl_crystal_colour Colorless
_exptl_crystal_density_diffrn 1.689
_exptl_crystal_density_method 'not measured'
_exptl_crystal_description Block
_exptl_crystal_F_000 410
_exptl_crystal_size_max 0.70
_exptl_crystal_size_mid 0.32
_exptl_crystal_size_min 0.18
_refine_diff_density_max 1.735
_refine_diff_density_min -0.874
_refine_diff_density_rms 0.132
_refine_ls_extinction_coef 0.015(3)
_refine_ls_extinction_expression Fc^*^=kFc[1+0.001xFc^2^\l^3^/sin(2\q)]^-1/4^
_refine_ls_extinction_method SHELXL
_refine_ls_goodness_of_fit_ref 1.083
_refine_ls_hydrogen_treatment mixed
_refine_ls_matrix_type full
_refine_ls_number_parameters 224
_refine_ls_number_reflns 2951
_refine_ls_number_restraints 3
_refine_ls_restrained_S_all 1.084
_refine_ls_R_factor_all 0.0398
_refine_ls_R_factor_gt 0.0372
_refine_ls_shift/su_max 0.000
_refine_ls_shift/su_mean 0.000
_refine_ls_structure_factor_coef Fsqd
_refine_ls_weighting_details 'calc w=1/[\s^2^(Fo^2^)+(0.0744P)^2^+1.3229P] where P=(Fo^2^+2Fc^2^)/3'
_refine_ls_weighting_scheme calc
_refine_ls_wR_factor_gt 0.1127
_refine_ls_wR_factor_ref 0.1151
_reflns_number_gt 2765
_reflns_number_total 2951
_reflns_threshold_expression >2sigma(I)
_cod_data_source_file c3ce42189a.txt
_cod_data_source_block Cdbte-1,4-bdc
_cod_depositor_comments
;
The following automatic conversions were performed:

'_symmetry_cell_setting' value 'Triclinic' changed to 'triclinic'
according to
/usr/data/users/saulius/automatic-downloads/current/RSC/lib/dictionaries/cif_core.dic
dictionary named 'cif_core.dic' version 2.4.2 from
2011-04-26.

'_exptl_absorpt_correction_type' value 'Multi-scan'
changed to 'multi-scan' according to
/usr/data/users/saulius/automatic-downloads/current/RSC/lib/dictionaries/cif_core.dic
dictionary named 'cif_core.dic' version 2.4.2 from 2011-04-26.

Automatic conversion script
Id: cif_fix_values 2281 2013-09-26 08:29:07Z andrius 
;
_cod_original_sg_symbol_H-M P-1
_cod_database_code 7214060

loop_
_symmetry_equiv_pos_as_xyz
'x, y, z'
'-x, -y, -z'

loop_
_atom_site_label
_atom_site_type_symbol
_atom_site_fract_x
_atom_site_fract_y
_atom_site_fract_z
_atom_site_U_iso_or_equiv
_atom_site_adp_type
_atom_site_occupancy
_atom_site_symmetry_multiplicity
_atom_site_calc_flag
_atom_site_refinement_flags
Cd1 Cd 0.04806(3) 0.77333(3) 0.97169(3) 0.02741(18) Uani 1 1 d .
O1 O 0.1206(5) 0.6954(5) 0.7309(4) 0.0525(10) Uani 1 1 d .
O2 O -0.0576(4) 0.6355(4) 0.8605(3) 0.0386(8) Uani 1 1 d .
O3 O -0.1146(4) 1.0159(4) 0.9033(4) 0.0369(8) Uani 1 1 d .
O4 O -0.2723(4) 1.1992(4) 1.0643(4) 0.0452(9) Uani 1 1 d .
N1 N -0.3200(5) 0.8785(5) 1.3659(4) 0.0365(9) Uani 1 1 d .
N2 N -0.3516(5) 0.7803(5) 1.2994(4) 0.0403(10) Uani 1 1 d .
N3 N -0.1453(5) 0.8079(5) 1.1695(4) 0.0333(9) Uani 1 1 d .
C1 C -0.4161(6) 0.9480(7) 1.5035(5) 0.0440(12) Uani 1 1 d .
H1A H -0.3705 1.0055 1.5409 0.053 Uiso 1 1 calc R
H1B H -0.4156 0.8688 1.5655 0.053 Uiso 1 1 calc R
C2 C -0.2422(6) 0.7410(6) 1.1825(5) 0.0367(11) Uani 1 1 d .
H2A H -0.2333 0.6721 1.1144 0.044 Uiso 1 1 calc R
C3 C -0.1975(6) 0.8943(6) 1.2870(5) 0.0371(11) Uani 1 1 d .
H3A H -0.1547 0.9568 1.3108 0.045 Uiso 1 1 calc R
C4 C 0.0123(6) 0.5657(5) 0.6179(5) 0.0329(10) Uani 1 1 d .
C5 C -0.1225(7) 0.5493(7) 0.6160(5) 0.0439(13) Uani 1 1 d .
H5A H -0.2064 0.5833 0.6939 0.053 Uiso 1 1 calc R
C6 C -0.1354(7) 0.4829(7) 0.5001(5) 0.0471(13) Uani 1 1 d .
H6A H -0.2267 0.4710 0.5014 0.057 Uiso 1 1 calc R
C7 C 0.0253(6) 0.6362(6) 0.7439(5) 0.0361(11) Uani 1 1 d .
C8 C -0.3793(5) 1.0457(5) 0.9895(5) 0.0291(9) Uani 1 1 d .
C9 C -0.3703(5) 0.9450(5) 0.8885(5) 0.0312(10) Uani 1 1 d .
H9A H -0.2832 0.9080 0.8133 0.037 Uiso 1 1 calc R
C10 C -0.4878(6) 0.8996(5) 0.8982(5) 0.0314(10) Uani 1 1 d .
H10A H -0.4798 0.8317 0.8296 0.038 Uiso 1 1 calc R
C11 C -0.2477(6) 1.0905(5) 0.9843(5) 0.0317(10) Uani 1 1 d .
O5 O 0.2045(5) 0.5394(5) 1.0370(5) 0.0476(9) Uani 1 1 d D
H1W H 0.143(6) 0.502(7) 1.084(6) 0.057 Uiso 1 1 d D
H2W H 0.279(6) 0.529(7) 1.078(6) 0.057 Uiso 1 1 d D
O6 O 0.4466(9) 0.4828(11) 1.1580(12) 0.072(3) Uani 0.50 1 d P
O7 O 0.1263(14) 0.9640(16) 0.3927(9) 0.088(4) Uani 0.50 1 d P
O8 O 0.3945(14) 0.6949(16) 0.3478(15) 0.118(6) Uani 0.50 1 d P
O9 O 0.4260(16) 0.6952(18) 0.6231(15) 0.118(6) Uani 0.50 1 d P

loop_
_atom_site_aniso_label
_atom_site_aniso_U_11
_atom_site_aniso_U_22
_atom_site_aniso_U_33
_atom_site_aniso_U_23
_atom_site_aniso_U_13
_atom_site_aniso_U_12
Cd1 0.0253(2) 0.0360(3) 0.0248(2) -0.00727(14) -0.00103(14) -0.01837(17)
O1 0.070(3) 0.076(3) 0.034(2) -0.0108(18) -0.0075(18) -0.054(2)
O2 0.045(2) 0.050(2) 0.0260(18) -0.0091(14) -0.0069(15) -0.0243(17)
O3 0.0254(17) 0.047(2) 0.043(2) 0.0068(16) -0.0072(15) -0.0202(15)
O4 0.0345(19) 0.047(2) 0.064(3) -0.0096(18) -0.0094(17) -0.0266(17)
N1 0.034(2) 0.047(2) 0.025(2) -0.0075(17) 0.0038(16) -0.0186(19)
N2 0.040(2) 0.044(2) 0.037(2) -0.0070(18) 0.0038(18) -0.023(2)
N3 0.030(2) 0.041(2) 0.027(2) -0.0049(16) 0.0012(16) -0.0167(17)
C1 0.040(3) 0.060(3) 0.023(2) -0.013(2) 0.005(2) -0.019(3)
C2 0.040(3) 0.039(3) 0.028(2) -0.009(2) 0.003(2) -0.020(2)
C3 0.034(3) 0.048(3) 0.031(2) -0.010(2) 0.002(2) -0.022(2)
C4 0.038(3) 0.039(2) 0.025(2) -0.0043(19) -0.0082(19) -0.020(2)
C5 0.043(3) 0.068(4) 0.026(2) -0.013(2) -0.001(2) -0.032(3)
C6 0.042(3) 0.074(4) 0.034(3) -0.013(3) -0.004(2) -0.035(3)
C7 0.045(3) 0.036(2) 0.029(3) -0.0034(19) -0.012(2) -0.017(2)
C8 0.027(2) 0.031(2) 0.036(2) 0.0037(18) -0.0119(18) -0.0169(18)
C9 0.024(2) 0.034(2) 0.035(2) -0.0039(19) -0.0026(18) -0.0141(19)
C10 0.031(2) 0.034(2) 0.034(2) -0.0075(18) -0.0086(19) -0.018(2)
C11 0.031(2) 0.035(2) 0.038(3) 0.007(2) -0.015(2) -0.020(2)
O5 0.044(2) 0.042(2) 0.057(3) 0.0085(18) -0.0134(19) -0.0184(18)
O6 0.025(4) 0.069(6) 0.108(8) -0.035(5) -0.027(5) -0.001(4)
O7 0.088(8) 0.166(12) 0.034(5) 0.026(6) -0.022(5) -0.075(8)
O8 0.086(8) 0.135(11) 0.149(11) -0.082(9) 0.060(8) -0.097(9)
O9 0.097(9) 0.141(12) 0.117(11) -0.048(9) 0.061(8) -0.088(9)

loop_
_atom_type_symbol
_atom_type_description
_atom_type_scat_dispersion_real
_atom_type_scat_dispersion_imag
_atom_type_scat_source
C C 0.0033 0.0016 'International Tables Vol C Tables 4.2.6.8 and 6.1.1.4'
H H 0.0000 0.0000 'International Tables Vol C Tables 4.2.6.8 and 6.1.1.4'
N N 0.0061 0.0033 'International Tables Vol C Tables 4.2.6.8 and 6.1.1.4'
O O 0.0106 0.0060 'International Tables Vol C Tables 4.2.6.8 and 6.1.1.4'
Cd Cd -0.8075 1.2024 'International Tables Vol C Tables 4.2.6.8 and 6.1.1.4'

loop_
_geom_angle_atom_site_label_1
_geom_angle_atom_site_label_2
_geom_angle_atom_site_label_3
_geom_angle
_geom_angle_site_symmetry_1
_geom_angle_site_symmetry_3
O4 Cd1 O5 82.69(15) 2_577 .
O4 Cd1 N3 131.83(14) 2_577 .
O5 Cd1 N3 90.01(15) . .
O4 Cd1 O1 86.42(14) 2_577 .
O5 Cd1 O1 94.79(16) . .
N3 Cd1 O1 141.73(14) . .
O4 Cd1 O3 97.39(13) 2_577 .
O5 Cd1 O3 179.85(13) . .
N3 Cd1 O3 90.04(13) . .
O1 Cd1 O3 85.09(15) . .
O4 Cd1 O2 137.33(13) 2_577 .
O5 Cd1 O2 84.55(14) . .
N3 Cd1 O2 88.57(13) . .
O1 Cd1 O2 54.32(13) . .
O3 Cd1 O2 95.31(13) . .
O4 Cd1 C7 112.46(15) 2_577 .
O5 Cd1 C7 90.02(15) . .
N3 Cd1 C7 115.09(15) . .
O1 Cd1 C7 27.28(14) . .
O3 Cd1 C7 89.83(14) . .
O2 Cd1 C7 27.05(14) . .
C7 O1 Cd1 93.0(3) . .
C7 O2 Cd1 91.7(3) . .
C11 O3 Cd1 116.5(3) . .
C11 O4 Cd1 107.5(3) . 2_577
C3 N1 N2 109.5(4) . .
C3 N1 C1 130.6(5) . .
N2 N1 C1 119.9(4) . .
C2 N2 N1 102.7(4) . .
C3 N3 C2 103.3(4) . .
C3 N3 Cd1 133.9(3) . .
C2 N3 Cd1 122.7(3) . .
N1 C1 C1 111.0(5) . 2_478
N1 C1 H1A 109.4 . .
C1 C1 H1A 109.4 2_478 .
N1 C1 H1B 109.4 . .
C1 C1 H1B 109.4 2_478 .
H1A C1 H1B 108.0 . .
N2 C2 N3 114.6(4) . .
N2 C2 H2A 122.7 . .
N3 C2 H2A 122.7 . .
N3 C3 N1 109.9(4) . .
N3 C3 H3A 125.0 . .
N1 C3 H3A 125.0 . .
C5 C4 C6 118.8(4) . 2_566
C5 C4 C7 120.7(5) . .
C6 C4 C7 120.6(5) 2_566 .
C4 C5 C6 121.2(5) . .
C4 C5 H5A 119.4 . .
C6 C5 H5A 119.4 . .
C5 C6 C4 120.0(5) . 2_566
C5 C6 H6A 120.0 . .
C4 C6 H6A 120.0 2_566 .
O2 C7 O1 120.9(4) . .
O2 C7 C4 119.8(5) . .
O1 C7 C4 119.3(5) . .
O2 C7 Cd1 61.2(2) . .
O1 C7 Cd1 59.7(2) . .
C4 C7 Cd1 178.4(4) . .
C9 C8 C10 118.5(4) . 2_477
C9 C8 C11 121.4(4) . .
C10 C8 C11 120.0(4) 2_477 .
C10 C9 C8 120.7(4) . .
C10 C9 H9A 119.6 . .
C8 C9 H9A 119.6 . .
C9 C10 C8 120.7(4) . 2_477
C9 C10 H10A 119.6 . .
C8 C10 H10A 119.6 2_477 .
O4 C11 O3 121.7(4) . .
O4 C11 C8 118.4(4) . .
O3 C11 C8 119.8(4) . .
Cd1 O5 H1W 108(4) . .
Cd1 O5 H2W 120(4) . .
H1W O5 H2W 112(3) . .

loop_
_geom_bond_atom_site_label_1
_geom_bond_atom_site_label_2
_geom_bond_distance
_geom_bond_site_symmetry_2
Cd1 O4 2.235(3) 2_577
Cd1 O5 2.289(4) .
Cd1 N3 2.301(4) .
Cd1 O1 2.376(4) .
Cd1 O3 2.377(4) .
Cd1 O2 2.410(3) .
Cd1 C7 2.748(5) .
O1 C7 1.261(6) .
O2 C7 1.250(6) .
O3 C11 1.260(6) .
O4 C11 1.250(6) .
O4 Cd1 2.235(3) 2_577
N1 C3 1.328(6) .
N1 N2 1.349(6) .
N1 C1 1.458(6) .
N2 C2 1.316(6) .
N3 C3 1.322(6) .
N3 C2 1.333(6) .
C1 C1 1.502(11) 2_478
C1 H1A 0.9700 .
C1 H1B 0.9700 .
C2 H2A 0.9300 .
C3 H3A 0.9300 .
C4 C5 1.374(7) .
C4 C6 1.389(7) 2_566
C4 C7 1.495(6) .
C5 C6 1.387(7) .
C5 H5A 0.9300 .
C6 C4 1.389(7) 2_566
C6 H6A 0.9300 .
C8 C9 1.385(7) .
C8 C10 1.405(7) 2_477
C8 C11 1.496(6) .
C9 C10 1.365(6) .
C9 H9A 0.9300 .
C10 C8 1.405(7) 2_477
C10 H10A 0.9300 .
O5 H1W 0.868(19) .
O5 H2W 0.862(19) .

loop_
_geom_hbond_atom_site_label_D
_geom_hbond_atom_site_label_H
_geom_hbond_atom_site_label_A
_geom_hbond_distance_DH
_geom_hbond_distance_HA
_geom_hbond_distance_DA
_geom_hbond_angle_DHA
_geom_hbond_site_symmetry_A
O5 H1W O2 0.868(19) 1.87(3) 2.699(5) 160(7) 2_567
O5 H2W O6 0.862(19) 1.82(2) 2.680(9) 174(7) .

loop_
_geom_torsion_atom_site_label_1
_geom_torsion_atom_site_label_2
_geom_torsion_atom_site_label_3
_geom_torsion_atom_site_label_4
_geom_torsion
_geom_torsion_site_symmetry_1
_geom_torsion_site_symmetry_4
O4 Cd1 O1 C7 163.1(3) 2_577 .
O5 Cd1 O1 C7 80.7(3) . .
N3 Cd1 O1 C7 -15.4(5) . .
O3 Cd1 O1 C7 -99.2(3) . .
O2 Cd1 O1 C7 0.9(3) . .
O4 Cd1 O2 C7 -27.8(4) 2_577 .
O5 Cd1 O2 C7 -100.8(3) . .
N3 Cd1 O2 C7 169.0(3) . .
O1 Cd1 O2 C7 -0.9(3) . .
O3 Cd1 O2 C7 79.1(3) . .
O4 Cd1 O3 C11 -132.1(3) 2_577 .
N3 Cd1 O3 C11 0.2(3) . .
O1 Cd1 O3 C11 142.1(3) . .
O2 Cd1 O3 C11 88.7(3) . .
C7 Cd1 O3 C11 115.2(3) . .
C3 N1 N2 C2 0.7(6) . .
C1 N1 N2 C2 -179.3(5) . .
O4 Cd1 N3 C3 27.0(6) 2_577 .
O5 Cd1 N3 C3 107.2(5) . .
O1 Cd1 N3 C3 -155.1(4) . .
O3 Cd1 N3 C3 -73.0(5) . .
O2 Cd1 N3 C3 -168.3(5) . .
C7 Cd1 N3 C3 -162.8(5) . .
O4 Cd1 N3 C2 -157.5(4) 2_577 .
O5 Cd1 N3 C2 -77.4(4) . .
O1 Cd1 N3 C2 20.4(5) . .
O3 Cd1 N3 C2 102.5(4) . .
O2 Cd1 N3 C2 7.2(4) . .
C7 Cd1 N3 C2 12.7(4) . .
C3 N1 C1 C1 114.2(7) . 2_478
N2 N1 C1 C1 -65.8(8) . 2_478
N1 N2 C2 N3 -0.6(6) . .
C3 N3 C2 N2 0.4(6) . .
Cd1 N3 C2 N2 -176.3(3) . .
C2 N3 C3 N1 0.1(6) . .
Cd1 N3 C3 N1 176.2(3) . .
N2 N1 C3 N3 -0.5(6) . .
C1 N1 C3 N3 179.5(5) . .
C7 C4 C5 C6 -179.5(5) . .
Cd1 O2 C7 O1 1.7(5) . .
Cd1 O2 C7 C4 -178.5(4) . .
Cd1 O1 C7 O2 -1.7(5) . .
Cd1 O1 C7 C4 178.5(4) . .
C5 C4 C7 O2 23.3(8) . .
C6 C4 C7 O2 -157.4(5) 2_566 .
C5 C4 C7 O1 -156.9(5) . .
C6 C4 C7 O1 22.4(8) 2_566 .
O4 Cd1 C7 O2 160.0(3) 2_577 .
O5 Cd1 C7 O2 77.9(3) . .
N3 Cd1 C7 O2 -12.1(3) . .
O1 Cd1 C7 O2 178.3(5) . .
O3 Cd1 C7 O2 -102.1(3) . .
O4 Cd1 C7 O1 -18.4(4) 2_577 .
O5 Cd1 C7 O1 -100.4(3) . .
N3 Cd1 C7 O1 169.5(3) . .
O3 Cd1 C7 O1 79.6(3) . .
O2 Cd1 C7 O1 -178.3(5) . .
C10 C8 C9 C10 -0.2(8) 2_477 .
C11 C8 C9 C10 176.9(4) . .
C8 C9 C10 C8 0.2(8) . 2_477
Cd1 O4 C11 O3 0.9(5) 2_577 .
Cd1 O4 C11 C8 178.8(3) 2_577 .
Cd1 O3 C11 O4 102.7(5) . .
Cd1 O3 C11 C8 -75.1(5) . .
C9 C8 C11 O4 168.7(4) . .
C10 C8 C11 O4 -14.4(7) 2_477 .
C9 C8 C11 O3 -13.4(7) . .
C10 C8 C11 O3 163.5(4) 2_477 .
